data_4003885
loop_
_publ_author_name
'Iguchi, Keitaro'
'Mikie, Tsubasa'
'Saito, Masahiko'
'Komeyama, Kimihiro'
'Seo, Takuji'
'Ie, Yutaka'
'Osaka, Itaru'

_publ_section_title
;
 N-type Semiconducting Polymers Based on Dicyano Naphthobisthiadiazole:
 High Electron Mobility with Unfavorable Backbone Twist
;
_journal_issue 6
_journal_name_full 'Chemistry of Materials'
_journal_page_first 2218
_journal_page_last 2228
_journal_paper_doi 10.1021/acs.chemmater.1c00204
_journal_volume 33
_journal_year 2021
_chemical_formula_sum 'C30 H32 N4 S4'
_chemical_formula_weight 576.83
_space_group_crystal_system triclinic
_space_group_IT_number 2
_space_group_name_Hall '-P 1'
_space_group_name_H-M_alt 'P -1'
_atom_sites_solution_hydrogens geom
_cell_angle_alpha 108.7050(10)
_cell_angle_beta 94.5380(10)
_cell_angle_gamma 97.2580(10)
_cell_formula_units_Z 2
_cell_length_a 4.6536(5)
_cell_length_b 16.9349(16)
_cell_length_c 18.5594(18)
_cell_measurement_reflns_used 6131
_cell_measurement_temperature 100.(2)
_cell_measurement_theta_max 28.8504
_cell_measurement_theta_min 2.3283
_cell_volume 1363.1(2)
_computing_cell_refinement 'APEX3 v2018.1-0 (Bruker AXS)'
_computing_data_collection 'APEX2(Bruker AXS)'
_computing_data_reduction 'SAINT V8.38A (Bruker AXS Inc., 2017)'
_computing_molecular_graphics 'XSHELL V6.3.1(Bruker AXS)'
_computing_publication_material 'Generate Report (Bruker AXS)'
_computing_structure_refinement 'SHELXL-2017/1 (Sheldrick, 2017)'
_computing_structure_solution 'SHELXT 2014/5 (Sheldrick, 2014)'
_diffrn_ambient_temperature 100.(2)
_diffrn_detector_area_resol_mean 8.3333
_diffrn_measured_fraction_theta_full 0.984
_diffrn_measured_fraction_theta_max 0.984
_diffrn_measurement_device_type 'Bruker D8 goniometer'
_diffrn_measurement_method 'omega scans'
_diffrn_radiation_monochromator 'multilayered confocal mirror'
_diffrn_radiation_type MoKa
_diffrn_radiation_wavelength 0.71073
_diffrn_reflns_av_R_equivalents 0.0337
_diffrn_reflns_av_unetI/netI 0.0469
_diffrn_reflns_limit_h_max 6
_diffrn_reflns_limit_h_min -6
_diffrn_reflns_limit_k_max 22
_diffrn_reflns_limit_k_min -22
_diffrn_reflns_limit_l_max 24
_diffrn_reflns_limit_l_min -24
_diffrn_reflns_number 16369
_diffrn_reflns_theta_full 28.00
_diffrn_reflns_theta_max 28.00
_diffrn_reflns_theta_min 2.01
_diffrn_source 'rotating-anode X-ray tube'
_diffrn_source_type 'Bruker Turbo X-ray Source'
_exptl_absorpt_coefficient_mu 0.377
_exptl_absorpt_correction_T_max 0.99
_exptl_absorpt_correction_T_min 0.92
_exptl_absorpt_correction_type multi-scan
_exptl_absorpt_process_details
;
SADABS-2016/2 - Bruker AXS area detector scaling and absorption correction
;
_exptl_crystal_colour 'clear red'
_exptl_crystal_density_diffrn 1.405
_exptl_crystal_density_method 'not measured'
_exptl_crystal_description needle
_exptl_crystal_F_000 608
_exptl_crystal_size_max 0.270
_exptl_crystal_size_mid 0.040
_exptl_crystal_size_min 0.020
_refine_diff_density_max 0.428
_refine_diff_density_min -0.303
_refine_ls_extinction_method none
_refine_ls_goodness_of_fit_ref 0.984
_refine_ls_hydrogen_treatment constr
_refine_ls_matrix_type full
_refine_ls_number_parameters 345
_refine_ls_number_reflns 6470
_refine_ls_number_restraints 0
_refine_ls_restrained_S_all 0.984
_refine_ls_R_factor_all 0.0598
_refine_ls_R_factor_gt 0.0385
_refine_ls_shift/su_max 0.001
_refine_ls_shift/su_mean 0.000
_refine_ls_structure_factor_coef Fsqd
_refine_ls_weighting_details 'w=1/[\s^2^(Fo^2^)+(0.0421P)^2^+0.4451P] where P=(Fo^2^+2Fc^2^)/3'
_refine_ls_weighting_scheme calc
_refine_ls_wR_factor_gt 0.0847
_refine_ls_wR_factor_ref 0.0939
_reflns_number_gt 4850
_reflns_number_total 6470
_reflns_threshold_expression 'I > 2\s(I)'
_cod_data_source_file cm1c00204_si_003.cif
_cod_data_source_block 20201201_NTz2T_Hex
_cod_depositor_comments
;
The following automatic conversions were performed:

data item '_exptl_absorpt_correction_type' value 'Multi-Scan' was
changed to 'multi-scan' in accordance with the
/home/data/users/saulius/crontab/automatic-downloads/rss-feeds/ACS/lib/dictionaries/cif_core.dic
dictionary named 'cif_core.dic' version 2.4.2 last updated on
2011-04-26.

Automatic conversion script
Id: cif_fix_values 7556 2019-12-06 15:28:31Z antanas 

 Adding full bibliography for 4003884--4003885.cif.
;
_cod_database_code 4003885

loop_
_space_group_symop_operation_xyz
'x, y, z'
'-x, -y, -z'

loop_
_atom_site_type_symbol
_atom_site_label
_atom_site_fract_x
_atom_site_fract_y
_atom_site_fract_z
_atom_site_U_iso_or_equiv
_atom_site_adp_type
_atom_site_calc_flag
_atom_site_refinement_flags_adp
_atom_site_refinement_flags_occupancy
_atom_site_refinement_flags_posn
_atom_site_occupancy
_atom_site_disorder_assembly
_atom_site_disorder_group
C C1 0.2020(4) 0.91377(11) 0.88005(9) 0.0114(3) Uani d . . . 1 . .
C C2 -0.0006(4) 0.89452(11) 0.92922(9) 0.0119(3) Uani d . . . 1 . .
C C3 0.0713(4) 1.04093(10) 1.00617(9) 0.0110(3) Uani d . . . 1 . .
C C4 0.2735(4) 1.05940(11) 0.95789(9) 0.0117(3) Uani d . . . 1 . .
H H4 0.362458 1.116429 0.969378 0.014 Uiso calc U . R 1 . .
C C5 0.3472(4) 0.99918(11) 0.89548(9) 0.0113(3) Uani d . . . 1 . .
C C6 0.5568(4) 1.02007(10) 0.84727(9) 0.0114(3) Uani d . . . 1 . .
C C7 0.6629(4) 0.96778(11) 0.78579(9) 0.0125(4) Uani d . . . 1 . .
H H7 0.606415 0.908167 0.767589 0.015 Uiso calc U . R 1 . .
C C8 0.8655(4) 1.01058(11) 0.75151(10) 0.0136(4) Uani d . . . 1 . .
C C9 0.9110(4) 1.09544(11) 0.78884(10) 0.0157(4) Uani d . . . 1 . .
H H9 1.039719 1.134533 0.774679 0.019 Uiso calc U . R 1 . .
C C10 0.9942(4) 0.96597(12) 0.68038(10) 0.0166(4) Uani d . . . 1 . .
H H10A 1.063864 0.915123 0.685996 0.02 Uiso calc U . R 1 . .
H H10B 1.16439 1.003845 0.674552 0.02 Uiso calc U . R 1 . .
C C11 0.7710(4) 0.93984(12) 0.60855(10) 0.0165(4) Uani d . . . 1 . .
H H11A 0.599554 0.903143 0.615356 0.02 Uiso calc U . R 1 . .
H H11B 0.70374 0.99105 0.603108 0.02 Uiso calc U . R 1 . .
C C12 0.8887(4) 0.89307(12) 0.53487(10) 0.0181(4) Uani d . . . 1 . .
H H12A 1.061084 0.929376 0.527967 0.022 Uiso calc U . R 1 . .
H H12B 0.953321 0.841284 0.53969 0.022 Uiso calc U . R 1 . .
C C13 0.6619(4) 0.86884(12) 0.46431(10) 0.0189(4) Uani d . . . 1 . .
H H13A 0.492779 0.831115 0.470878 0.023 Uiso calc U . R 1 . .
H H13B 0.59178 0.920582 0.461126 0.023 Uiso calc U . R 1 . .
C C14 0.7731(4) 0.82487(12) 0.38916(10) 0.0194(4) Uani d . . . 1 . .
H H14A 0.950107 0.860659 0.38387 0.023 Uiso calc U . R 1 . .
H H14B 0.829072 0.770791 0.3904 0.023 Uiso calc U . R 1 . .
C C15 0.5469(4) 0.80743(12) 0.31988(10) 0.0206(4) Uani d . . . 1 . .
H H15A 0.368317 0.773868 0.325742 0.031 Uiso calc U . R 1 . .
H H15B 0.624126 0.776117 0.273312 0.031 Uiso calc U . R 1 . .
H H15C 0.502584 0.861053 0.315924 0.031 Uiso calc U . R 1 . .
C C16 1.7325(4) 0.40775(11) 0.38905(9) 0.0115(3) Uani d . . . 1 . .
C C17 1.5271(4) 0.39162(11) 0.43889(9) 0.0115(3) Uani d . . . 1 . .
C C18 1.4371(4) 0.45922(10) 0.49717(9) 0.0107(3) Uani d . . . 1 . .
C C19 1.2310(4) 0.44390(11) 0.54589(9) 0.0115(3) Uani d . . . 1 . .
H H19 1.152674 0.386978 0.538917 0.014 Uiso calc U . R 1 . .
C C20 1.1389(4) 0.50697(11) 0.60253(9) 0.0111(3) Uani d . . . 1 . .
C C21 0.9269(4) 0.48904(10) 0.65166(9) 0.0107(3) Uani d . . . 1 . .
C C22 0.8059(4) 0.54411(11) 0.70792(9) 0.0127(4) Uani d . . . 1 . .
H H22 0.849268 0.603681 0.720626 0.015 Uiso calc U . R 1 . .
C C23 0.6091(4) 0.50426(11) 0.74580(9) 0.0127(4) Uani d . . . 1 . .
C C24 0.5813(4) 0.41869(11) 0.71604(10) 0.0147(4) Uani d . . . 1 . .
H H24 0.458432 0.381237 0.733427 0.018 Uiso calc U . R 1 . .
C C25 0.4624(4) 0.55260(12) 0.81192(10) 0.0155(4) Uani d . . . 1 . .
H H25A 0.289058 0.515372 0.817084 0.019 Uiso calc U . R 1 . .
H H25B 0.394219 0.600988 0.800725 0.019 Uiso calc U . R 1 . .
C C26 0.6656(4) 0.58543(11) 0.88789(9) 0.0143(4) Uani d . . . 1 . .
H H26A 0.843993 0.620092 0.881844 0.017 Uiso calc U . R 1 . .
H H26B 0.725184 0.536826 0.900491 0.017 Uiso calc U . R 1 . .
C C27 0.5226(4) 0.63846(11) 0.95415(10) 0.0164(4) Uani d . . . 1 . .
H H27A 0.350094 0.602705 0.961706 0.02 Uiso calc U . R 1 . .
H H27B 0.452694 0.685002 0.940001 0.02 Uiso calc U . R 1 . .
C C28 0.7252(4) 0.67607(11) 1.02979(10) 0.0172(4) Uani d . . . 1 . .
H H28A 0.908113 0.706122 1.020688 0.021 Uiso calc U . R 1 . .
H H28B 0.631093 0.718294 1.066429 0.021 Uiso calc U . R 1 . .
C C29 0.8024(4) 0.61128(12) 1.06647(10) 0.0193(4) Uani d . . . 1 . .
H H29A 0.620165 0.580634 1.075269 0.023 Uiso calc U . R 1 . .
H H29B 0.900465 0.569555 1.030516 0.023 Uiso calc U . R 1 . .
C C30 1.0009(5) 0.65140(13) 1.14228(11) 0.0252(5) Uani d . . . 1 . .
H H30A 1.184552 0.680222 1.133675 0.038 Uiso calc U . R 1 . .
H H30B 1.041745 0.607435 1.163627 0.038 Uiso calc U . R 1 . .
H H30C 0.904204 0.692361 1.178339 0.038 Uiso calc U . R 1 . .
N N1 0.2322(3) 0.84517(9) 0.82127(8) 0.0158(3) Uani d . . . 1 . .
N N2 -0.1161(4) 0.81255(9) 0.90733(8) 0.0177(3) Uani d . . . 1 . .
N N3 1.7824(3) 0.33644(9) 0.33677(8) 0.0157(3) Uani d . . . 1 . .
N N4 1.4306(3) 0.30931(9) 0.42425(8) 0.0161(3) Uani d . . . 1 . .
S S1 0.02187(12) 0.76597(3) 0.83051(3) 0.02188(13) Uani d . . . 1 . .
S S2 0.71090(10) 1.12433(3) 0.86435(3) 0.01500(11) Uani d . . . 1 . .
S S3 1.58689(11) 0.25857(3) 0.35228(3) 0.02041(12) Uani d . . . 1 . .
S S4 0.79264(10) 0.38560(3) 0.64354(3) 0.01466(11) Uani d . . . 1 . .

loop_
_atom_site_aniso_label
_atom_site_aniso_U_11
_atom_site_aniso_U_22
_atom_site_aniso_U_33
_atom_site_aniso_U_12
_atom_site_aniso_U_13
_atom_site_aniso_U_23
C1 0.0128(9) 0.0115(8) 0.0108(8) 0.0034(7) 0.0035(7) 0.0039(7)
C2 0.0135(9) 0.0112(8) 0.0112(8) 0.0018(7) 0.0018(7) 0.0041(7)
C3 0.0118(9) 0.0110(8) 0.0105(8) 0.0020(7) 0.0015(7) 0.0040(7)
C4 0.0123(9) 0.0108(8) 0.0113(8) 0.0002(7) 0.0007(7) 0.0036(7)
C5 0.0100(9) 0.0120(8) 0.0121(8) 0.0009(7) -0.0001(7) 0.0052(7)
C6 0.0116(9) 0.0107(8) 0.0124(8) 0.0011(7) 0.0018(7) 0.0048(7)
C7 0.0113(9) 0.0133(8) 0.0132(8) 0.0027(7) 0.0022(7) 0.0044(7)
C8 0.0115(9) 0.0184(9) 0.0119(8) 0.0027(7) 0.0021(7) 0.0063(7)
C9 0.0145(9) 0.0185(9) 0.0171(9) 0.0017(7) 0.0053(7) 0.0096(8)
C10 0.0142(9) 0.0218(10) 0.0149(9) 0.0040(8) 0.0051(7) 0.0064(8)
C11 0.0153(10) 0.0196(9) 0.0164(9) 0.0035(8) 0.0055(7) 0.0074(8)
C12 0.0175(10) 0.0218(10) 0.0162(9) 0.0057(8) 0.0052(8) 0.0062(8)
C13 0.0179(10) 0.0211(10) 0.0185(9) 0.0058(8) 0.0053(8) 0.0058(8)
C14 0.0192(10) 0.0219(10) 0.0177(9) 0.0064(8) 0.0059(8) 0.0054(8)
C15 0.0229(11) 0.0218(10) 0.0168(9) 0.0025(8) 0.0051(8) 0.0060(8)
C16 0.0119(9) 0.0121(8) 0.0098(8) 0.0023(7) 0.0007(7) 0.0026(7)
C17 0.0114(9) 0.0125(8) 0.0109(8) 0.0026(7) 0.0011(7) 0.0040(7)
C18 0.0115(9) 0.0110(8) 0.0095(8) 0.0015(7) -0.0001(7) 0.0038(7)
C19 0.0124(9) 0.0115(8) 0.0100(8) 0.0008(7) -0.0003(7) 0.0037(7)
C20 0.0104(9) 0.0136(8) 0.0102(8) 0.0022(7) 0.0011(7) 0.0050(7)
C21 0.0105(9) 0.0109(8) 0.0104(8) 0.0003(7) -0.0011(7) 0.0042(7)
C22 0.0124(9) 0.0133(8) 0.0109(8) 0.0004(7) -0.0001(7) 0.0029(7)
C23 0.0097(9) 0.0190(9) 0.0090(8) 0.0021(7) 0.0002(7) 0.0046(7)
C24 0.0140(9) 0.0191(9) 0.0138(8) 0.0028(7) 0.0043(7) 0.0089(7)
C25 0.0125(9) 0.0202(9) 0.0130(8) 0.0022(7) 0.0036(7) 0.0042(7)
C26 0.0121(9) 0.0184(9) 0.0125(8) 0.0018(7) 0.0029(7) 0.0051(7)
C27 0.0170(10) 0.0173(9) 0.0152(9) 0.0041(8) 0.0047(7) 0.0047(7)
C28 0.0209(10) 0.0153(9) 0.0149(9) 0.0039(8) 0.0051(8) 0.0033(7)
C29 0.0245(11) 0.0163(9) 0.0167(9) 0.0033(8) 0.0027(8) 0.0051(8)
C30 0.0316(12) 0.0257(11) 0.0181(10) 0.0052(9) 0.0006(9) 0.0073(8)
N1 0.0199(9) 0.0110(7) 0.0150(8) 0.0003(6) 0.0061(6) 0.0021(6)
N2 0.0246(9) 0.0120(7) 0.0152(8) 0.0005(7) 0.0082(7) 0.0021(6)
N3 0.0191(8) 0.0118(7) 0.0158(8) 0.0015(6) 0.0073(6) 0.0032(6)
N4 0.0202(9) 0.0107(7) 0.0167(8) 0.0012(6) 0.0074(6) 0.0031(6)
S1 0.0330(3) 0.0096(2) 0.0200(2) -0.0013(2) 0.0147(2) -0.00011(18)
S2 0.0174(2) 0.0114(2) 0.0167(2) 0.00103(18) 0.00657(18) 0.00480(18)
S3 0.0290(3) 0.0098(2) 0.0210(2) 0.00086(19) 0.0138(2) 0.00158(18)
S4 0.0169(2) 0.0124(2) 0.0167(2) 0.00274(18) 0.00644(18) 0.00648(18)

loop_
_atom_type_symbol
_atom_type_description
_atom_type_scat_dispersion_real
_atom_type_scat_dispersion_imag
_atom_type_scat_source
C C 0.0033 0.0016 'International Tables Vol C Tables 4.2.6.8 and 6.1.1.4'
H H 0.0000 0.0000 'International Tables Vol C Tables 4.2.6.8 and 6.1.1.4'
N N 0.0061 0.0033 'International Tables Vol C Tables 4.2.6.8 and 6.1.1.4'
S S 0.1246 0.1234 'International Tables Vol C Tables 4.2.6.8 and 6.1.1.4'

loop_
_geom_angle_atom_site_label_1
_geom_angle_atom_site_label_2
_geom_angle_atom_site_label_3
_geom_angle_site_symmetry_1
_geom_angle_site_symmetry_3
_geom_angle
_geom_angle_publ_flag
N1 C1 C2 . . 112.66(15) ?
N1 C1 C5 . . 126.48(15) ?
C2 C1 C5 . . 120.86(15) ?
N2 C2 C3 . 2_577 124.73(15) ?
N2 C2 C1 . . 113.61(15) ?
C3 C2 C1 2_577 . 121.64(15) ?
C3 C3 C4 2_577 . 122.44(19) ?
C3 C3 C2 2_577 2_577 115.65(18) ?
C4 C3 C2 . 2_577 121.91(15) ?
C5 C4 C3 . . 123.58(16) ?
C5 C4 H4 . . 118.2 ?
C3 C4 H4 . . 118.2 ?
C4 C5 C1 . . 115.81(15) ?
C4 C5 C6 . . 122.29(16) ?
C1 C5 C6 . . 121.90(15) ?
C7 C6 C5 . . 129.54(16) ?
C7 C6 S2 . . 109.94(13) ?
C5 C6 S2 . . 120.53(13) ?
C6 C7 C8 . . 114.26(16) ?
C6 C7 H7 . . 122.9 ?
C8 C7 H7 . . 122.9 ?
C9 C8 C7 . . 111.16(16) ?
C9 C8 C10 . . 125.69(16) ?
C7 C8 C10 . . 123.06(16) ?
C8 C9 S2 . . 112.80(13) ?
C8 C9 H9 . . 123.6 ?
S2 C9 H9 . . 123.6 ?
C8 C10 C11 . . 111.67(15) ?
C8 C10 H10A . . 109.3 ?
C11 C10 H10A . . 109.3 ?
C8 C10 H10B . . 109.3 ?
C11 C10 H10B . . 109.3 ?
H10A C10 H10B . . 107.9 ?
C12 C11 C10 . . 113.86(15) ?
C12 C11 H11A . . 108.8 ?
C10 C11 H11A . . 108.8 ?
C12 C11 H11B . . 108.8 ?
C10 C11 H11B . . 108.8 ?
H11A C11 H11B . . 107.7 ?
C13 C12 C11 . . 112.48(16) ?
C13 C12 H12A . . 109.1 ?
C11 C12 H12A . . 109.1 ?
C13 C12 H12B . . 109.1 ?
C11 C12 H12B . . 109.1 ?
H12A C12 H12B . . 107.8 ?
C14 C13 C12 . . 114.29(16) ?
C14 C13 H13A . . 108.7 ?
C12 C13 H13A . . 108.7 ?
C14 C13 H13B . . 108.7 ?
C12 C13 H13B . . 108.7 ?
H13A C13 H13B . . 107.6 ?
C15 C14 C13 . . 112.53(16) ?
C15 C14 H14A . . 109.1 ?
C13 C14 H14A . . 109.1 ?
C15 C14 H14B . . 109.1 ?
C13 C14 H14B . . 109.1 ?
H14A C14 H14B . . 107.8 ?
C14 C15 H15A . . 109.5 ?
C14 C15 H15B . . 109.5 ?
H15A C15 H15B . . 109.5 ?
C14 C15 H15C . . 109.5 ?
H15A C15 H15C . . 109.5 ?
H15B C15 H15C . . 109.5 ?
N3 C16 C17 . . 112.59(15) ?
N3 C16 C20 . 2_866 126.42(15) ?
C17 C16 C20 . 2_866 120.99(15) ?
N4 C17 C18 . . 124.82(15) ?
N4 C17 C16 . . 113.69(15) ?
C18 C17 C16 . . 121.48(15) ?
C18 C18 C19 2_866 . 122.28(19) ?
C18 C18 C17 2_866 . 115.86(19) ?
C19 C18 C17 . . 121.86(15) ?
C20 C19 C18 . . 123.67(16) ?
C20 C19 H19 . . 118.2 ?
C18 C19 H19 . . 118.2 ?
C19 C20 C16 . 2_866 115.70(15) ?
C19 C20 C21 . . 122.29(16) ?
C16 C20 C21 2_866 . 122.01(15) ?
C22 C21 C20 . . 129.30(16) ?
C22 C21 S4 . . 109.98(13) ?
C20 C21 S4 . . 120.72(13) ?
C21 C22 C23 . . 114.22(16) ?
C21 C22 H22 . . 122.9 ?
C23 C22 H22 . . 122.9 ?
C24 C23 C22 . . 111.24(15) ?
C24 C23 C25 . . 125.48(16) ?
C22 C23 C25 . . 123.25(16) ?
C23 C24 S4 . . 112.74(13) ?
C23 C24 H24 . . 123.6 ?
S4 C24 H24 . . 123.6 ?
C23 C25 C26 . . 112.57(15) ?
C23 C25 H25A . . 109.1 ?
C26 C25 H25A . . 109.1 ?
C23 C25 H25B . . 109.1 ?
C26 C25 H25B . . 109.1 ?
H25A C25 H25B . . 107.8 ?
C25 C26 C27 . . 112.64(15) ?
C25 C26 H26A . . 109.1 ?
C27 C26 H26A . . 109.1 ?
C25 C26 H26B . . 109.1 ?
C27 C26 H26B . . 109.1 ?
H26A C26 H26B . . 107.8 ?
C26 C27 C28 . . 113.88(15) ?
C26 C27 H27A . . 108.8 ?
C28 C27 H27A . . 108.8 ?
C26 C27 H27B . . 108.8 ?
C28 C27 H27B . . 108.8 ?
H27A C27 H27B . . 107.7 ?
C29 C28 C27 . . 114.33(15) ?
C29 C28 H28A . . 108.7 ?
C27 C28 H28A . . 108.7 ?
C29 C28 H28B . . 108.7 ?
C27 C28 H28B . . 108.7 ?
H28A C28 H28B . . 107.6 ?
C30 C29 C28 . . 112.71(16) ?
C30 C29 H29A . . 109.1 ?
C28 C29 H29A . . 109.0 ?
C30 C29 H29B . . 109.0 ?
C28 C29 H29B . . 109.1 ?
H29A C29 H29B . . 107.8 ?
C29 C30 H30A . . 109.5 ?
C29 C30 H30B . . 109.5 ?
H30A C30 H30B . . 109.5 ?
C29 C30 H30C . . 109.5 ?
H30A C30 H30C . . 109.5 ?
H30B C30 H30C . . 109.5 ?
C1 N1 S1 . . 106.56(12) ?
C2 N2 S1 . . 106.34(12) ?
C16 N3 S3 . . 106.70(12) ?
C17 N4 S3 . . 106.28(12) ?
N2 S1 N1 . . 100.82(8) ?
C9 S2 C6 . . 91.84(9) ?
N4 S3 N3 . . 100.73(8) ?
C24 S4 C21 . . 91.81(8) ?

loop_
_geom_bond_atom_site_label_1
_geom_bond_atom_site_label_2
_geom_bond_site_symmetry_2
_geom_bond_distance
_geom_bond_publ_flag
C1 N1 . 1.346(2) ?
C1 C2 . 1.441(2) ?
C1 C5 . 1.445(2) ?
C2 N2 . 1.340(2) ?
C2 C3 2_577 1.433(2) ?
C3 C3 2_577 1.398(3) ?
C3 C4 . 1.423(2) ?
C4 C5 . 1.376(2) ?
C4 H4 . 0.95 ?
C5 C6 . 1.460(2) ?
C6 C7 . 1.372(2) ?
C6 S2 . 1.7370(17) ?
C7 C8 . 1.427(2) ?
C7 H7 . 0.95 ?
C8 C9 . 1.361(2) ?
C8 C10 . 1.507(2) ?
C9 S2 . 1.7182(18) ?
C9 H9 . 0.95 ?
C10 C11 . 1.529(2) ?
C10 H10A . 0.99 ?
C10 H10B . 0.99 ?
C11 C12 . 1.527(2) ?
C11 H11A . 0.99 ?
C11 H11B . 0.99 ?
C12 C13 . 1.525(3) ?
C12 H12A . 0.99 ?
C12 H12B . 0.99 ?
C13 C14 . 1.521(2) ?
C13 H13A . 0.99 ?
C13 H13B . 0.99 ?
C14 C15 . 1.521(3) ?
C14 H14A . 0.99 ?
C14 H14B . 0.99 ?
C15 H15A . 0.98 ?
C15 H15B . 0.98 ?
C15 H15C . 0.98 ?
C16 N3 . 1.345(2) ?
C16 C17 . 1.442(2) ?
C16 C20 2_866 1.446(2) ?
C17 N4 . 1.341(2) ?
C17 C18 . 1.433(2) ?
C18 C18 2_866 1.398(3) ?
C18 C19 . 1.425(2) ?
C19 C20 . 1.377(2) ?
C19 H19 . 0.95 ?
C20 C21 . 1.464(2) ?
C21 C22 . 1.370(2) ?
C21 S4 . 1.7380(17) ?
C22 C23 . 1.428(2) ?
C22 H22 . 0.95 ?
C23 C24 . 1.360(2) ?
C23 C25 . 1.507(2) ?
C24 S4 . 1.7194(18) ?
C24 H24 . 0.95 ?
C25 C26 . 1.531(2) ?
C25 H25A . 0.99 ?
C25 H25B . 0.99 ?
C26 C27 . 1.528(2) ?
C26 H26A . 0.99 ?
C26 H26B . 0.99 ?
C27 C28 . 1.527(2) ?
C27 H27A . 0.99 ?
C27 H27B . 0.99 ?
C28 C29 . 1.529(2) ?
C28 H28A . 0.99 ?
C28 H28B . 0.99 ?
C29 C30 . 1.522(3) ?
C29 H29A . 0.99 ?
C29 H29B . 0.99 ?
C30 H30A . 0.98 ?
C30 H30B . 0.98 ?
C30 H30C . 0.98 ?
N1 S1 . 1.6213(15) ?
N2 S1 . 1.6183(15) ?
N3 S3 . 1.6223(15) ?
N4 S3 . 1.6208(15) ?
